data_2210585
loop_
_publ_author_name
'Pladzyk, Agnieszka'
'Baranowska, Katarzyna'

_publ_section_title Bis(tri-<i>tert</i>-butoxysilanethiolato-\k<i>S</i>)bis(pyrrolidine-\k<i>N</i>)cobalt(II)
_journal_coeditor_code EZ2033
_journal_issue 10
_journal_name_full 'Acta Crystallographica Section E'
_journal_page_first m2602
_journal_page_last m2604
_journal_paper_doi 10.1107/S1600536806036750
_journal_volume 62
_journal_year 2006
_chemical_formula_iupac '[Co (C12 H27 O3 S Si)2 (C4 H9 N)2]'
_chemical_formula_moiety 'C32 H72 Co1 N2 O6 S2 Si2'
_chemical_formula_sum 'C32 H72 Co N2 O6 S2 Si2'
_chemical_formula_weight 760.15
_chemical_name_systematic
;
Bis(tri-tert-butoxysilanethiolato-\kS)bis(pyrrolidine-\kN)cobalt(II)
;
_space_group_IT_number 14
_symmetry_cell_setting monoclinic
_symmetry_space_group_name_Hall '-P 2ybc'
_symmetry_space_group_name_H-M 'P 1 21/c 1'
_atom_sites_solution_hydrogens geom
_atom_sites_solution_primary direct
_atom_sites_solution_secondary difmap
_audit_conform_dict_name cif_core.dic
_audit_conform_dict_version 2.3
_audit_creation_method 'WinGX routine CIF_UPDATE'
_cell_angle_alpha 90
_cell_angle_beta 99.033(3)
_cell_angle_gamma 90
_cell_formula_units_Z 4
_cell_length_a 16.3249(6)
_cell_length_b 15.2868(5)
_cell_length_c 17.3137(6)
_cell_measurement_reflns_used 14529
_cell_measurement_temperature 120(2)
_cell_measurement_theta_max 32.5
_cell_measurement_theta_min 2.7
_cell_volume 4267.1(3)
_computing_cell_refinement 'CrysAlis RED (Oxford Diffraction, 2005)'
_computing_data_collection 'CrysAlis CCD (Oxford Diffraction, 2005)'
_computing_data_reduction 'CrysAlis RED'
_computing_molecular_graphics 'ORTEP-3 for Windows (Farrugia, 1997)'
_computing_publication_material 'WinGX (Farrugia, 1999)'
_computing_structure_refinement 'SHELXL97 (Sheldrick, 1997)'
_computing_structure_solution 'SHELXS97 (Sheldrick, 1997)'
_diffrn_ambient_temperature 120(2)
_diffrn_detector_area_resol_mean 8.1883
_diffrn_measured_fraction_theta_full 0.998
_diffrn_measured_fraction_theta_max 0.998
_diffrn_measurement_device_type 'Oxford Diffraction KM-4 CCD area-detector'
_diffrn_measurement_method '0.75\% width \w'
_diffrn_radiation_monochromator graphite
_diffrn_radiation_type MoK\a
_diffrn_radiation_wavelength 0.71073
_diffrn_reflns_av_R_equivalents 0.025
_diffrn_reflns_limit_h_max 19
_diffrn_reflns_limit_h_min -19
_diffrn_reflns_limit_k_max 18
_diffrn_reflns_limit_k_min -16
_diffrn_reflns_limit_l_max 20
_diffrn_reflns_limit_l_min -20
_diffrn_reflns_number 25897
_diffrn_reflns_theta_full 25.1
_diffrn_reflns_theta_max 25.1
_diffrn_reflns_theta_min 2.7
_diffrn_standards_number 0
_exptl_absorpt_coefficient_mu 0.594
_exptl_absorpt_correction_T_max 0.870
_exptl_absorpt_correction_T_min 0.812
_exptl_absorpt_correction_type numerical
_exptl_absorpt_process_details
;
[CrysAlis RED (Oxford Diffraction, 2005);
analytical numeric absorption correction using a multifaceted crystal
model based on expressions derived by Clark & Reid (1998)]
;
_exptl_crystal_colour blue
_exptl_crystal_density_diffrn 1.183
_exptl_crystal_density_method 'not measured'
_exptl_crystal_description prism
_exptl_crystal_F_000 1652
_exptl_crystal_size_max 0.25
_exptl_crystal_size_mid 0.17
_exptl_crystal_size_min 0.14
_refine_diff_density_max 0.74
_refine_diff_density_min -0.28
_refine_ls_extinction_method none
_refine_ls_goodness_of_fit_ref 1.06
_refine_ls_hydrogen_treatment constr
_refine_ls_matrix_type full
_refine_ls_number_parameters 455
_refine_ls_number_reflns 7559
_refine_ls_number_restraints 0
_refine_ls_restrained_S_all 1.06
_refine_ls_R_factor_all 0.042
_refine_ls_R_factor_gt 0.039
_refine_ls_shift/su_max 0.001
_refine_ls_shift/su_mean 0
_refine_ls_structure_factor_coef Fsqd
_refine_ls_weighting_details 'calc w = 1/[\s^2^(Fo^2^)+(0.052P)^2^+3.2675P] where P=(Fo^2^+2Fc^2^)/3'
_refine_ls_weighting_scheme calc
_refine_ls_wR_factor_gt 0.095
_refine_ls_wR_factor_ref 0.097
_reflns_number_gt 7025
_reflns_number_total 7559
_reflns_threshold_expression I>2\s(I)
_cod_data_source_file ez2033.cif
_cod_data_source_block I
_cod_original_sg_symbol_H-M 'P 21/c'
_cod_database_code 2210585
_cod_database_fobs_code 2210585

loop_
_symmetry_equiv_pos_as_xyz
'x, y, z'
'-x, y+1/2, -z+1/2'
'-x, -y, -z'
'x, -y-1/2, z-1/2'

loop_
_atom_site_type_symbol
_atom_site_label
_atom_site_fract_x
_atom_site_fract_y
_atom_site_fract_z
_atom_site_U_iso_or_equiv
_atom_site_adp_type
_atom_site_calc_flag
_atom_site_refinement_flags
_atom_site_occupancy
_atom_site_disorder_assembly
_atom_site_disorder_group
C C1 0.20638(14) 1.21232(14) -0.09643(12) 0.0279(5) Uani d . 1 . .
C C2 0.28640(17) 1.17001(18) -0.11157(15) 0.0435(6) Uani d . 1 . .
H H2A 0.3332 1.1952 -0.0762 0.065 Uiso calc R 1 . .
H H2B 0.2938 1.1807 -0.1659 0.065 Uiso calc R 1 . .
H H2C 0.2839 1.1069 -0.1024 0.065 Uiso calc R 1 . .
C C3 0.13238(18) 1.17325(18) -0.14935(15) 0.0469(7) Uani d . 1 . .
H H3A 0.1285 1.1107 -0.1381 0.07 Uiso calc R 1 . .
H H3B 0.1393 1.1811 -0.2041 0.07 Uiso calc R 1 . .
H H3C 0.0815 1.2027 -0.14 0.07 Uiso calc R 1 . .
C C4 0.20877(17) 1.31092(16) -0.10855(15) 0.0416(6) Uani d . 1 . .
H H4A 0.1586 1.3374 -0.0942 0.062 Uiso calc R 1 . .
H H4B 0.2115 1.3234 -0.1636 0.062 Uiso calc R 1 . .
H H4C 0.2577 1.3354 -0.0756 0.062 Uiso calc R 1 . .
C C5 0.06279(12) 1.17011(13) 0.10241(12) 0.0240(4) Uani d . 1 . .
C C6 0.01139(13) 1.12818(17) 0.03138(15) 0.0381(6) Uani d . 1 . .
H H6A 0.0329 1.1462 -0.0159 0.057 Uiso calc R 1 . .
H H6B -0.0465 1.1469 0.0278 0.057 Uiso calc R 1 . .
H H6C 0.0146 1.0644 0.0364 0.057 Uiso calc R 1 . .
C C7 0.06063(14) 1.26902(14) 0.09592(15) 0.0338(5) Uani d . 1 . .
H H7A 0.0926 1.2946 0.1432 0.051 Uiso calc R 1 . .
H H7B 0.003 1.2893 0.0903 0.051 Uiso calc R 1 . .
H H7C 0.0849 1.2871 0.0501 0.051 Uiso calc R 1 . .
C C8 0.03157(15) 1.14209(17) 0.17716(15) 0.0387(6) Uani d . 1 . .
H H8A 0.0296 1.0781 0.1795 0.058 Uiso calc R 1 . .
H H8B -0.0242 1.1658 0.1774 0.058 Uiso calc R 1 . .
H H8C 0.0692 1.1644 0.2226 0.058 Uiso calc R 1 . .
C C9 0.34855(12) 1.19542(14) 0.14107(12) 0.0254(4) Uani d . 1 . .
C C10 0.2936(4) 1.2713(4) 0.1579(3) 0.0334(11) Uani d P 0.681(8) A 1
H H10A 0.2633 1.2938 0.1085 0.05 Uiso calc PR 0.681(8) A 1
H H10B 0.3281 1.3179 0.1848 0.05 Uiso calc PR 0.681(8) A 1
H H10C 0.254 1.251 0.1911 0.05 Uiso calc PR 0.681(8) A 1
C C11 0.4096(3) 1.2299(3) 0.0879(3) 0.0400(11) Uani d P 0.681(8) A 1
H H11A 0.4431 1.1812 0.0732 0.06 Uiso calc PR 0.681(8) A 1
H H11B 0.446 1.2741 0.1162 0.06 Uiso calc PR 0.681(8) A 1
H H11C 0.3781 1.256 0.0406 0.06 Uiso calc PR 0.681(8) A 1
C C12 0.3968(3) 1.1586(3) 0.2155(2) 0.0431(13) Uani d P 0.681(8) A 1
H H12A 0.3582 1.1345 0.2479 0.065 Uiso calc PR 0.681(8) A 1
H H12B 0.4296 1.2053 0.2443 0.065 Uiso calc PR 0.681(8) A 1
H H12C 0.4339 1.1123 0.2027 0.065 Uiso calc PR 0.681(8) A 1
C C10A 0.3084(10) 1.2822(9) 0.1241(9) 0.058(4) Uani d P 0.319(8) A 2
H H10D 0.3105 1.2983 0.0697 0.087 Uiso calc PR 0.319(8) A 2
H H10E 0.3378 1.3263 0.1591 0.087 Uiso calc PR 0.319(8) A 2
H H10F 0.2505 1.2791 0.1324 0.087 Uiso calc PR 0.319(8) A 2
C C11A 0.4354(5) 1.1887(8) 0.1329(8) 0.057(4) Uani d P 0.319(8) A 2
H H11D 0.4553 1.1294 0.1465 0.085 Uiso calc PR 0.319(8) A 2
H H11E 0.4678 1.2308 0.1679 0.085 Uiso calc PR 0.319(8) A 2
H H11F 0.4419 1.2015 0.0787 0.085 Uiso calc PR 0.319(8) A 2
C C12A 0.3371(8) 1.1677(6) 0.2271(5) 0.049(3) Uani d P 0.319(8) A 2
H H12D 0.2783 1.1709 0.2322 0.073 Uiso calc PR 0.319(8) A 2
H H12E 0.369 1.2073 0.2649 0.073 Uiso calc PR 0.319(8) A 2
H H12F 0.357 1.1077 0.2372 0.073 Uiso calc PR 0.319(8) A 2
C C13 0.13157(13) 0.56395(14) 0.10055(13) 0.0291(5) Uani d . 1 . .
C C14 0.11461(18) 0.48468(17) 0.14863(18) 0.0493(7) Uani d . 1 . .
H H14A 0.1541 0.4381 0.1418 0.074 Uiso calc R 1 . .
H H14B 0.058 0.4639 0.1311 0.074 Uiso calc R 1 . .
H H14C 0.1208 0.501 0.204 0.074 Uiso calc R 1 . .
C C15 0.12395(15) 0.5419(2) 0.01393(15) 0.0469(7) Uani d . 1 . .
H H15A 0.1403 0.5928 -0.0146 0.07 Uiso calc R 1 . .
H H15B 0.0664 0.5263 -0.0064 0.07 Uiso calc R 1 . .
H H15C 0.1603 0.4924 0.007 0.07 Uiso calc R 1 . .
C C16 0.07228(13) 0.63754(16) 0.11240(14) 0.0338(5) Uani d . 1 . .
H H16A 0.0811 0.6549 0.1676 0.051 Uiso calc R 1 . .
H H16B 0.015 0.6174 0.0973 0.051 Uiso calc R 1 . .
H H16C 0.0825 0.6877 0.08 0.051 Uiso calc R 1 . .
C C17 0.28661(13) 0.68941(14) 0.29574(11) 0.0240(4) Uani d . 1 . .
C C18 0.20194(14) 0.67660(15) 0.31957(12) 0.0308(5) Uani d . 1 . .
H H18A 0.1715 0.7321 0.3144 0.046 Uiso calc R 1 . .
H H18B 0.2086 0.6568 0.374 0.046 Uiso calc R 1 . .
H H18C 0.1709 0.6326 0.2857 0.046 Uiso calc R 1 . .
C C19 0.33483(15) 0.75906(17) 0.34669(12) 0.0364(5) Uani d . 1 . .
H H19A 0.3897 0.7663 0.3313 0.055 Uiso calc R 1 . .
H H19B 0.3413 0.7411 0.4016 0.055 Uiso calc R 1 . .
H H19C 0.3046 0.8146 0.34 0.055 Uiso calc R 1 . .
C C20 0.33415(16) 0.60354(16) 0.30234(13) 0.0376(6) Uani d . 1 . .
H H20A 0.3035 0.5601 0.2674 0.056 Uiso calc R 1 . .
H H20B 0.3406 0.5824 0.3564 0.056 Uiso calc R 1 . .
H H20C 0.389 0.6127 0.2874 0.056 Uiso calc R 1 . .
C C21 0.41073(13) 0.59250(14) 0.08167(12) 0.0258(4) Uani d . 1 . .
C C22 0.45437(18) 0.51788(17) 0.12882(15) 0.0459(6) Uani d . 1 . .
H H22A 0.4917 0.5414 0.1739 0.069 Uiso calc R 1 . .
H H22B 0.4865 0.4841 0.0959 0.069 Uiso calc R 1 . .
H H22C 0.4131 0.4798 0.1472 0.069 Uiso calc R 1 . .
C C23 0.35139(15) 0.55634(18) 0.01216(13) 0.0396(6) Uani d . 1 . .
H H23A 0.3124 0.5157 0.0309 0.059 Uiso calc R 1 . .
H H23B 0.3831 0.5254 -0.023 0.059 Uiso calc R 1 . .
H H23C 0.3206 0.6047 -0.0161 0.059 Uiso calc R 1 . .
C C24 0.47300(17) 0.65428(18) 0.05442(16) 0.0436(6) Uani d . 1 . .
H H24A 0.4436 0.7031 0.0257 0.065 Uiso calc R 1 . .
H H24B 0.5053 0.6228 0.0201 0.065 Uiso calc R 1 . .
H H24C 0.5104 0.6769 0.0999 0.065 Uiso calc R 1 . .
C C25 0.41928(13) 0.89581(15) 0.18731(12) 0.0286(5) Uani d . 1 . .
H H25A 0.4009 0.8349 0.1939 0.034 Uiso calc R 1 . .
H H25B 0.4156 0.9286 0.236 0.034 Uiso calc R 1 . .
C C26 0.50862(14) 0.89697(17) 0.16988(14) 0.0363(5) Uani d . 1 . .
H H26A 0.5446 0.9331 0.2088 0.044 Uiso calc R 1 . .
H H26B 0.5315 0.8369 0.1711 0.044 Uiso calc R 1 . .
C C27 0.50322(13) 0.93633(17) 0.08852(13) 0.0340(5) Uani d . 1 . .
H H27A 0.5191 0.9989 0.0914 0.041 Uiso calc R 1 . .
H H27B 0.5397 0.9046 0.0574 0.041 Uiso calc R 1 . .
C C28 0.41247(12) 0.92535(15) 0.05317(12) 0.0274(4) Uani d . 1 . .
H H28A 0.3958 0.9696 0.0119 0.033 Uiso calc R 1 . .
H H28B 0.4022 0.8663 0.0302 0.033 Uiso calc R 1 . .
C C29 0.10065(13) 0.88798(14) 0.17507(13) 0.0273(4) Uani d . 1 . .
H H29A 0.0847 0.8286 0.1553 0.033 Uiso calc R 1 . .
H H29B 0.0754 0.9315 0.1361 0.033 Uiso calc R 1 . .
C C30 0.07194(15) 0.90376(15) 0.25431(14) 0.0339(5) Uani d . 1 . .
H H30A 0.0206 0.9393 0.2477 0.041 Uiso calc R 1 . .
H H30B 0.0613 0.8476 0.2794 0.041 Uiso calc R 1 . .
C C31 0.14380(16) 0.95307(17) 0.30355(13) 0.0383(6) Uani d . 1 . .
H H31A 0.1243 1.0091 0.3228 0.046 Uiso calc R 1 . .
H H31B 0.1688 0.9174 0.3489 0.046 Uiso calc R 1 . .
C C32 0.20661(14) 0.96925(14) 0.24804(12) 0.0276(4) Uani d . 1 . .
H H32A 0.197 1.0269 0.2221 0.033 Uiso calc R 1 . .
H H32B 0.264 0.9674 0.2768 0.033 Uiso calc R 1 . .
N N1 0.36627(10) 0.93789(11) 0.11936(9) 0.0207(3) Uani d . 1 A .
H H1 0.3663 0.9976 0.1296 0.025 Uiso calc R 1 . .
N N2 0.19257(10) 0.89741(10) 0.18973(9) 0.0204(3) Uani d . 1 A .
H H2 0.2128 0.847 0.2162 0.024 Uiso calc R 1 . .
O O1 0.19526(9) 1.20101(9) -0.01601(8) 0.0246(3) Uani d . 1 A .
O O2 0.14845(8) 1.14172(9) 0.11150(8) 0.0207(3) Uani d . 1 A .
O O3 0.30351(8) 1.12441(9) 0.09799(8) 0.0232(3) Uani d . 1 A .
O O4 0.21709(9) 0.58658(9) 0.12834(8) 0.0238(3) Uani d . 1 . .
O O5 0.27444(8) 0.72454(9) 0.21619(7) 0.0199(3) Uani d . 1 . .
O O6 0.36869(8) 0.64184(10) 0.13460(8) 0.0264(3) Uani d . 1 . .
Si Si1 0.20903(3) 1.12086(3) 0.04694(3) 0.01734(12) Uani d . 1 . .
Si Si2 0.27323(3) 0.67481(3) 0.13163(3) 0.01600(12) Uani d . 1 . .
S S1 0.19168(3) 0.99837(3) -0.00536(3) 0.02035(12) Uani d . 1 A .
S S2 0.23350(3) 0.76105(3) 0.04030(3) 0.02146(12) Uani d . 1 A .
Co Co1 0.245053(15) 0.900971(16) 0.090490(14) 0.01685(9) Uani d . 1 . .

loop_
_atom_site_aniso_label
_atom_site_aniso_U_11
_atom_site_aniso_U_22
_atom_site_aniso_U_33
_atom_site_aniso_U_12
_atom_site_aniso_U_13
_atom_site_aniso_U_23
C1 0.0326(11) 0.0287(11) 0.0231(10) 0.0037(9) 0.0063(8) 0.0073(9)
C2 0.0492(15) 0.0463(15) 0.0394(13) 0.0135(12) 0.0203(11) 0.0138(11)
C3 0.0576(17) 0.0455(15) 0.0323(13) -0.0052(13) -0.0096(11) 0.0098(11)
C4 0.0521(15) 0.0328(13) 0.0411(13) 0.0030(11) 0.0106(11) 0.0152(11)
C5 0.0173(9) 0.0222(10) 0.0333(11) 0.0011(8) 0.0059(8) -0.0045(8)
C6 0.0195(11) 0.0412(13) 0.0511(14) 0.0007(10) -0.0021(10) -0.0202(12)
C7 0.0305(12) 0.0259(11) 0.0451(13) 0.0023(9) 0.0062(10) -0.0039(10)
C8 0.0308(12) 0.0389(13) 0.0508(14) 0.0069(10) 0.0199(11) 0.0040(11)
C9 0.0213(10) 0.0244(10) 0.0291(11) -0.0049(8) -0.0001(8) -0.0078(8)
C10 0.032(2) 0.027(2) 0.039(3) -0.0026(17) 0.000(2) -0.012(2)
C11 0.034(2) 0.044(2) 0.044(2) -0.0166(18) 0.0112(18) -0.0083(19)
C12 0.052(3) 0.034(2) 0.036(2) -0.0044(18) -0.0166(19) -0.0057(16)
C10A 0.058(8) 0.033(6) 0.073(10) -0.015(5) -0.017(7) -0.017(7)
C11A 0.027(4) 0.065(7) 0.081(9) -0.021(4) 0.014(5) -0.038(7)
C12A 0.062(8) 0.042(5) 0.040(5) -0.017(5) 0.003(4) -0.017(4)
C13 0.0253(11) 0.0282(11) 0.0350(12) -0.0124(9) 0.0089(9) -0.0086(9)
C14 0.0522(16) 0.0299(13) 0.0707(19) -0.0149(12) 0.0248(14) -0.0006(13)
C15 0.0315(13) 0.0690(18) 0.0411(14) -0.0169(12) 0.0081(10) -0.0290(13)
C16 0.0234(11) 0.0437(13) 0.0346(12) -0.0072(10) 0.0054(9) -0.0055(10)
C17 0.0270(10) 0.0315(11) 0.0127(9) 0.0024(9) 0.0011(7) 0.0025(8)
C18 0.0330(12) 0.0376(12) 0.0230(10) -0.0008(10) 0.0086(9) 0.0056(9)
C19 0.0388(13) 0.0499(15) 0.0179(10) -0.0084(11) -0.0042(9) -0.0015(10)
C20 0.0450(14) 0.0430(14) 0.0242(11) 0.0172(11) 0.0040(10) 0.0118(10)
C21 0.0248(10) 0.0300(11) 0.0244(10) 0.0066(9) 0.0096(8) -0.0016(8)
C22 0.0591(17) 0.0380(14) 0.0407(14) 0.0187(13) 0.0085(12) 0.0024(11)
C23 0.0374(13) 0.0512(15) 0.0310(12) 0.0102(11) 0.0074(10) -0.0155(11)
C24 0.0464(15) 0.0456(15) 0.0453(14) -0.0057(12) 0.0275(12) -0.0066(12)
C25 0.0252(11) 0.0362(12) 0.0231(10) -0.0047(9) -0.0008(8) 0.0063(9)
C26 0.0267(12) 0.0492(15) 0.0317(12) 0.0054(10) 0.0005(9) 0.0016(10)
C27 0.0220(11) 0.0441(14) 0.0374(12) 0.0014(10) 0.0097(9) 0.0026(10)
C28 0.0216(10) 0.0383(12) 0.0236(10) -0.0004(9) 0.0077(8) 0.0034(9)
C29 0.0217(10) 0.0303(11) 0.0315(11) -0.0008(9) 0.0094(9) -0.0043(9)
C30 0.0340(12) 0.0327(12) 0.0399(13) 0.0038(10) 0.0209(10) 0.0018(10)
C31 0.0489(14) 0.0406(13) 0.0291(12) 0.0049(11) 0.0178(10) -0.0068(10)
C32 0.0341(11) 0.0267(11) 0.0225(10) -0.0020(9) 0.0063(9) -0.0056(8)
N1 0.0200(8) 0.0197(8) 0.0228(8) -0.0014(7) 0.0047(7) -0.0001(7)
N2 0.0214(8) 0.0202(8) 0.0203(8) 0.0007(7) 0.0061(6) -0.0006(6)
O1 0.0322(8) 0.0184(7) 0.0243(7) 0.0020(6) 0.0076(6) 0.0020(6)
O2 0.0166(7) 0.0217(7) 0.0237(7) -0.0009(5) 0.0031(5) -0.0028(5)
O3 0.0189(7) 0.0193(7) 0.0297(7) -0.0008(6) -0.0013(6) -0.0047(6)
O4 0.0252(7) 0.0208(7) 0.0248(7) -0.0036(6) 0.0024(6) 0.0024(6)
O5 0.0236(7) 0.0224(7) 0.0140(6) 0.0014(6) 0.0038(5) 0.0005(5)
O6 0.0201(7) 0.0370(8) 0.0223(7) 0.0024(6) 0.0042(6) -0.0070(6)
Si1 0.0164(3) 0.0167(3) 0.0187(3) -0.0007(2) 0.0021(2) -0.0007(2)
Si2 0.0174(3) 0.0172(3) 0.0138(2) -0.0011(2) 0.00356(19) -0.00077(19)
S1 0.0236(2) 0.0173(2) 0.0191(2) -0.00042(18) -0.00016(18) -0.00173(17)
S2 0.0334(3) 0.0177(2) 0.0131(2) -0.0018(2) 0.00317(19) 0.00049(17)
Co1 0.01723(14) 0.01768(15) 0.01613(14) -0.00095(10) 0.00416(10) -0.00060(9)

loop_
_atom_type_symbol
_atom_type_description
_atom_type_scat_dispersion_real
_atom_type_scat_dispersion_imag
_atom_type_scat_source
H H 0 0 'International Tables Vol C Tables 4.2.6.8 and 6.1.1.4'
C C 0.0033 0.0016 'International Tables Vol C Tables 4.2.6.8 and 6.1.1.4'
N N 0.0061 0.0033 'International Tables Vol C Tables 4.2.6.8 and 6.1.1.4'
O O 0.0106 0.006 'International Tables Vol C Tables 4.2.6.8 and 6.1.1.4'
Si Si 0.0817 0.0704 'International Tables Vol C Tables 4.2.6.8 and 6.1.1.4'
S S 0.1246 0.1234 'International Tables Vol C Tables 4.2.6.8 and 6.1.1.4'
Co Co 0.3494 0.9721 'International Tables Vol C Tables 4.2.6.8 and 6.1.1.4'

loop_
_geom_angle_atom_site_label_1
_geom_angle_atom_site_label_2
_geom_angle_atom_site_label_3
_geom_angle
_geom_angle_publ_flag
O1 C1 C2 110.97(17) ?
O1 C1 C3 109.05(18) ?
C2 C1 C3 110.7(2) ?
O1 C1 C4 105.15(18) ?
C2 C1 C4 110.9(2) ?
C3 C1 C4 109.95(19) ?
C1 C2 H2A 109.5 ?
C1 C2 H2B 109.5 ?
H2A C2 H2B 109.5 ?
C1 C2 H2C 109.5 ?
H2A C2 H2C 109.5 ?
H2B C2 H2C 109.5 ?
C1 C3 H3A 109.5 ?
C1 C3 H3B 109.5 ?
H3A C3 H3B 109.5 ?
C1 C3 H3C 109.5 ?
H3A C3 H3C 109.5 ?
H3B C3 H3C 109.5 ?
C1 C4 H4A 109.5 ?
C1 C4 H4B 109.5 ?
H4A C4 H4B 109.5 ?
C1 C4 H4C 109.5 ?
H4A C4 H4C 109.5 ?
H4B C4 H4C 109.5 ?
O2 C5 C7 108.52(16) ?
O2 C5 C6 111.29(16) ?
C7 C5 C6 110.96(19) ?
O2 C5 C8 105.61(16) ?
C7 C5 C8 109.63(18) ?
C6 C5 C8 110.68(19) ?
C5 C6 H6A 109.5 ?
C5 C6 H6B 109.5 ?
H6A C6 H6B 109.5 ?
C5 C6 H6C 109.5 ?
H6A C6 H6C 109.5 ?
H6B C6 H6C 109.5 ?
C5 C7 H7A 109.5 ?
C5 C7 H7B 109.5 ?
H7A C7 H7B 109.5 ?
C5 C7 H7C 109.5 ?
H7A C7 H7C 109.5 ?
H7B C7 H7C 109.5 ?
C5 C8 H8A 109.5 ?
C5 C8 H8B 109.5 ?
H8A C8 H8B 109.5 ?
C5 C8 H8C 109.5 ?
H8A C8 H8C 109.5 ?
H8B C8 H8C 109.5 ?
O3 C9 C11A 108.8(4) ?
O3 C9 C10A 113.2(5) ?
C11A C9 C10A 116.8(8) ?
O3 C9 C12 108.4(2) ?
C11A C9 C12 70.7(6) ?
C10A C9 C12 130.9(6) ?
O3 C9 C10 113.7(3) ?
C11A C9 C10 133.4(5) ?
C12 C9 C10 111.4(3) ?
O3 C9 C11 105.6(2) ?
C10A C9 C11 83.3(7) ?
C12 C9 C11 109.6(3) ?
C10 C9 C11 107.9(3) ?
O3 C9 C12A 99.1(3) ?
C11A C9 C12A 109.5(7) ?
C10A C9 C12A 108.1(7) ?
C10 C9 C12A 82.2(4) ?
C11 C9 C12A 146.0(4) ?
C9 C10 H10A 109.5 ?
C9 C10 H10B 109.5 ?
C9 C10 H10C 109.5 ?
C9 C11 H11A 109.5 ?
C9 C11 H11B 109.5 ?
C9 C11 H11C 109.5 ?
C9 C12 H12A 109.5 ?
C9 C12 H12B 109.5 ?
C9 C12 H12C 109.5 ?
C9 C10A H10D 109.5 ?
C9 C10A H10E 109.5 ?
H10D C10A H10E 109.5 ?
C9 C10A H10F 109.5 ?
H10D C10A H10F 109.5 ?
H10E C10A H10F 109.5 ?
C9 C11A H11D 109.5 ?
C9 C11A H11E 109.5 ?
H11D C11A H11E 109.5 ?
C9 C11A H11F 109.5 ?
H11D C11A H11F 109.5 ?
H11E C11A H11F 109.5 ?
C9 C12A H12D 109.5 ?
C9 C12A H12E 109.5 ?
H12D C12A H12E 109.5 ?
C9 C12A H12F 109.5 ?
H12D C12A H12F 109.5 ?
H12E C12A H12F 109.5 ?
O4 C13 C16 112.36(17) ?
O4 C13 C14 104.95(19) ?
C16 C13 C14 109.98(19) ?
O4 C13 C15 107.82(17) ?
C16 C13 C15 110.0(2) ?
C14 C13 C15 111.7(2) ?
C13 C14 H14A 109.5 ?
C13 C14 H14B 109.5 ?
H14A C14 H14B 109.5 ?
C13 C14 H14C 109.5 ?
H14A C14 H14C 109.5 ?
H14B C14 H14C 109.5 ?
C13 C15 H15A 109.5 ?
C13 C15 H15B 109.5 ?
H15A C15 H15B 109.5 ?
C13 C15 H15C 109.5 ?
H15A C15 H15C 109.5 ?
H15B C15 H15C 109.5 ?
C13 C16 H16A 109.5 ?
C13 C16 H16B 109.5 ?
H16A C16 H16B 109.5 ?
C13 C16 H16C 109.5 ?
H16A C16 H16C 109.5 ?
H16B C16 H16C 109.5 ?
O5 C17 C18 108.00(16) ?
O5 C17 C20 112.34(16) ?
C18 C17 C20 110.15(19) ?
O5 C17 C19 105.70(16) ?
C18 C17 C19 110.09(18) ?
C20 C17 C19 110.44(19) ?
C17 C18 H18A 109.5 ?
C17 C18 H18B 109.5 ?
H18A C18 H18B 109.5 ?
C17 C18 H18C 109.5 ?
H18A C18 H18C 109.5 ?
H18B C18 H18C 109.5 ?
C17 C19 H19A 109.5 ?
C17 C19 H19B 109.5 ?
H19A C19 H19B 109.5 ?
C17 C19 H19C 109.5 ?
H19A C19 H19C 109.5 ?
H19B C19 H19C 109.5 ?
C17 C20 H20A 109.5 ?
C17 C20 H20B 109.5 ?
H20A C20 H20B 109.5 ?
C17 C20 H20C 109.5 ?
H20A C20 H20C 109.5 ?
H20B C20 H20C 109.5 ?
O6 C21 C22 106.40(17) ?
O6 C21 C24 106.34(17) ?
C22 C21 C24 110.8(2) ?
O6 C21 C23 112.62(17) ?
C22 C21 C23 109.8(2) ?
C24 C21 C23 110.7(2) ?
C21 C22 H22A 109.5 ?
C21 C22 H22B 109.5 ?
H22A C22 H22B 109.5 ?
C21 C22 H22C 109.5 ?
H22A C22 H22C 109.5 ?
H22B C22 H22C 109.5 ?
C21 C23 H23A 109.5 ?
C21 C23 H23B 109.5 ?
H23A C23 H23B 109.5 ?
C21 C23 H23C 109.5 ?
H23A C23 H23C 109.5 ?
H23B C23 H23C 109.5 ?
C21 C24 H24A 109.5 ?
C21 C24 H24B 109.5 ?
H24A C24 H24B 109.5 ?
C21 C24 H24C 109.5 ?
H24A C24 H24C 109.5 ?
H24B C24 H24C 109.5 ?
N1 C25 C26 106.94(17) ?
N1 C25 H25A 110.3 ?
C26 C25 H25A 110.3 ?
N1 C25 H25B 110.3 ?
C26 C25 H25B 110.3 ?
H25A C25 H25B 108.6 ?
C27 C26 C25 105.53(17) ?
C27 C26 H26A 110.6 ?
C25 C26 H26A 110.6 ?
C27 C26 H26B 110.6 ?
C25 C26 H26B 110.6 ?
H26A C26 H26B 108.8 ?
C28 C27 C26 103.90(17) ?
C28 C27 H27A 111 ?
C26 C27 H27A 111 ?
C28 C27 H27B 111 ?
C26 C27 H27B 111 ?
H27A C27 H27B 109 ?
N1 C28 C27 104.88(16) ?
N1 C28 H28A 110.8 ?
C27 C28 H28A 110.8 ?
N1 C28 H28B 110.8 ?
C27 C28 H28B 110.8 ?
H28A C28 H28B 108.8 ?
N2 C29 C30 105.85(17) ?
N2 C29 H29A 110.6 ?
C30 C29 H29A 110.6 ?
N2 C29 H29B 110.6 ?
C30 C29 H29B 110.6 ?
H29A C29 H29B 108.7 ?
C31 C30 C29 105.02(18) ?
C31 C30 H30A 110.7 ?
C29 C30 H30A 110.7 ?
C31 C30 H30B 110.7 ?
C29 C30 H30B 110.7 ?
H30A C30 H30B 108.8 ?
C32 C31 C30 105.03(17) ?
C32 C31 H31A 110.7 ?
C30 C31 H31A 110.7 ?
C32 C31 H31B 110.7 ?
C30 C31 H31B 110.7 ?
H31A C31 H31B 108.8 ?
N2 C32 C31 105.08(17) ?
N2 C32 H32A 110.7 ?
C31 C32 H32A 110.7 ?
N2 C32 H32B 110.7 ?
C31 C32 H32B 110.7 ?
H32A C32 H32B 108.8 ?
C28 N1 C25 104.57(15) ?
C28 N1 Co1 111.51(12) ?
C25 N1 Co1 119.57(12) ?
C28 N1 H1 106.8 ?
C25 N1 H1 106.8 ?
Co1 N1 H1 106.8 ?
C32 N2 C29 103.37(15) ?
C32 N2 Co1 120.87(12) ?
C29 N2 Co1 113.88(12) ?
C32 N2 H2 105.9 ?
C29 N2 H2 105.9 ?
Co1 N2 H2 105.9 ?
C1 O1 Si1 135.21(13) ?
C5 O2 Si1 131.36(12) ?
C9 O3 Si1 130.89(12) ?
C13 O4 Si2 136.01(13) ?
C17 O5 Si2 130.43(12) ?
C21 O6 Si2 133.60(13) ?
O1 Si1 O2 105.98(7) ?
O1 Si1 O3 110.57(8) ?
O2 Si1 O3 103.97(7) ?
O1 Si1 S1 112.97(6) ?
O2 Si1 S1 114.67(5) ?
O3 Si1 S1 108.31(5) ?
O4 Si2 O6 105.97(8) ?
O4 Si2 O5 110.00(7) ?
O6 Si2 O5 103.68(7) ?
O4 Si2 S2 113.07(6) ?
O6 Si2 S2 113.68(6) ?
O5 Si2 S2 109.97(5) ?
Si1 S1 Co1 105.00(2) yes
Si2 S2 Co1 107.69(2) yes
N2 Co1 N1 108.69(6) yes
N2 Co1 S1 117.68(5) yes
N1 Co1 S1 103.93(5) yes
N2 Co1 S2 105.83(5) yes
N1 Co1 S2 111.55(5) yes
S1 Co1 S2 109.257(19) yes

loop_
_geom_bond_atom_site_label_1
_geom_bond_atom_site_label_2
_geom_bond_distance
_geom_bond_publ_flag
C1 O1 1.443(2) no
C1 C2 1.517(3) no
C1 C3 1.519(3) no
C1 C4 1.523(3) no
C2 H2A 0.98 no
C2 H2B 0.98 no
C2 H2C 0.98 no
C3 H3A 0.98 no
C3 H3B 0.98 no
C3 H3C 0.98 no
C4 H4A 0.98 no
C4 H4B 0.98 no
C4 H4C 0.98 no
C5 O2 1.449(2) no
C5 C7 1.516(3) no
C5 C6 1.518(3) no
C5 C8 1.525(3) no
C6 H6A 0.98 no
C6 H6B 0.98 no
C6 H6C 0.98 no
C7 H7A 0.98 no
C7 H7B 0.98 no
C7 H7C 0.98 no
C8 H8A 0.98 no
C8 H8B 0.98 no
C8 H8C 0.98 no
C9 O3 1.450(2) no
C9 C11A 1.451(9) no
C9 C10A 1.488(15) no
C9 C12 1.510(4) no
C9 C10 1.522(6) no
C9 C11 1.551(4) no
C9 C12A 1.587(9) no
C10 H10A 0.98 no
C10 H10B 0.98 no
C10 H10C 0.98 no
C11 H11A 0.98 no
C11 H11B 0.98 no
C11 H11C 0.98 no
C12 H12A 0.98 no
C12 H12B 0.98 no
C12 H12C 0.98 no
C10A H10D 0.98 no
C10A H10E 0.98 no
C10A H10F 0.98 no
C11A H11D 0.98 no
C11A H11E 0.98 no
C11A H11F 0.98 no
C12A H12D 0.98 no
C12A H12E 0.98 no
C12A H12F 0.98 no
C13 O4 1.445(2) no
C13 C16 1.519(3) no
C13 C14 1.520(3) no
C13 C15 1.523(3) no
C14 H14A 0.98 no
C14 H14B 0.98 no
C14 H14C 0.98 no
C15 H15A 0.98 no
C15 H15B 0.98 no
C15 H15C 0.98 no
C16 H16A 0.98 no
C16 H16B 0.98 no
C16 H16C 0.98 no
C17 O5 1.463(2) no
C17 C18 1.516(3) no
C17 C20 1.520(3) no
C17 C19 1.521(3) no
C18 H18A 0.98 no
C18 H18B 0.98 no
C18 H18C 0.98 no
C19 H19A 0.98 no
C19 H19B 0.98 no
C19 H19C 0.98 no
C20 H20A 0.98 no
C20 H20B 0.98 no
C20 H20C 0.98 no
C21 O6 1.441(2) no
C21 C22 1.514(3) no
C21 C24 1.516(3) no
C21 C23 1.525(3) no
C22 H22A 0.98 no
C22 H22B 0.98 no
C22 H22C 0.98 no
C23 H23A 0.98 no
C23 H23B 0.98 no
C23 H23C 0.98 no
C24 H24A 0.98 no
C24 H24B 0.98 no
C24 H24C 0.98 no
C25 N1 1.492(3) no
C25 C26 1.535(3) no
C25 H25A 0.99 no
C25 H25B 0.99 no
C26 C27 1.522(3) no
C26 H26A 0.99 no
C26 H26B 0.99 no
C27 C28 1.521(3) no
C27 H27A 0.99 no
C27 H27B 0.99 no
C28 N1 1.480(2) no
C28 H28A 0.99 no
C28 H28B 0.99 no
C29 N2 1.489(3) no
C29 C30 1.537(3) no
C29 H29A 0.99 no
C29 H29B 0.99 no
C30 C31 1.535(3) no
C30 H30A 0.99 no
C30 H30B 0.99 no
C31 C32 1.532(3) no
C31 H31A 0.99 no
C31 H31B 0.99 no
C32 N2 1.485(2) no
C32 H32A 0.99 no
C32 H32B 0.99 no
N1 Co1 2.0429(16) yes
N1 H1 0.93 no
N2 Co1 2.0375(16) yes
N2 H2 0.93 no
O1 Si1 1.6317(14) no
O2 Si1 1.6360(14) no
O3 Si1 1.6538(14) no
O4 Si2 1.6266(14) no
O5 Si2 1.6470(13) no
O6 Si2 1.6310(14) no
Si1 S1 2.0797(7) yes
Si2 S2 2.0826(7) yes
S1 Co1 2.2969(5) yes
S2 Co1 2.3052(5) yes

loop_
_geom_hbond_atom_site_label_D
_geom_hbond_atom_site_label_H
_geom_hbond_atom_site_label_A
_geom_hbond_distance_DH
_geom_hbond_distance_HA
_geom_hbond_distance_DA
_geom_hbond_angle_DHA
N1 H1 O3 0.93 2.22 3.033(2) 145.4
N2 H2 O5 0.93 2.13 2.964(2) 149.5
